data_7215160
loop_
_publ_author_name
'Khavasi, Hamid Reza'
'Tahrani, Alireza Azhdari'

_publ_section_title
;
 The role of secondary bonding on supramolecular assembly of coordination
 compounds: diversity of coordination modes and supramolecular structures
;
_journal_issue 29
_journal_name_full CrystEngComm
_journal_page_first 5799
_journal_paper_doi 10.1039/c3ce40433a
_journal_volume 15
_journal_year 2013
_chemical_formula_moiety 'C22 H16 Br2 Cl2 Hg1 N6 O2'
_chemical_formula_sum 'C22 H16 Br2 Cl2 Hg N6 O2'
_chemical_formula_weight 827.70
_chemical_name_systematic
;
 ?
;
_space_group_IT_number 14
_symmetry_cell_setting monoclinic
_symmetry_space_group_name_Hall '-P 2yn'
_symmetry_space_group_name_H-M 'P 1 21/n 1'
_atom_sites_solution_hydrogens geom
_atom_sites_solution_primary direct
_atom_sites_solution_secondary difmap
_audit_creation_method SHELXL-97
_cell_angle_alpha 90.00
_cell_angle_beta 90.5320(10)
_cell_angle_gamma 90.00
_cell_formula_units_Z 2
_cell_length_a 14.8401(2)
_cell_length_b 3.8870(2)
_cell_length_c 20.9156(2)
_cell_measurement_temperature 173(2)
_cell_volume 1206.43(7)
_computing_structure_refinement 'SHELXL-97 (Sheldrick, 1997)'
_diffrn_ambient_temperature 173(2)
_diffrn_measured_fraction_theta_full 0.988
_diffrn_measured_fraction_theta_max 0.988
_diffrn_measurement_device_type 'APEX2 CCD area detector'
_diffrn_measurement_method 'phi and omega scans'
_diffrn_radiation_monochromator graphite
_diffrn_radiation_source 'fine-focus sealed tube'
_diffrn_radiation_type MoK\a
_diffrn_radiation_wavelength 0.71073
_diffrn_reflns_av_R_equivalents 0.0355
_diffrn_reflns_av_sigmaI/netI 0.0464
_diffrn_reflns_limit_h_max 27
_diffrn_reflns_limit_h_min -28
_diffrn_reflns_limit_k_max 7
_diffrn_reflns_limit_k_min -6
_diffrn_reflns_limit_l_max 38
_diffrn_reflns_limit_l_min -29
_diffrn_reflns_number 21741
_diffrn_reflns_theta_full 28.15
_diffrn_reflns_theta_max 42.71
_diffrn_reflns_theta_min 1.68
_diffrn_standards_number 0
_exptl_absorpt_coefficient_mu 9.947
_exptl_absorpt_correction_T_max 0.492
_exptl_absorpt_correction_T_min 0.415
_exptl_absorpt_correction_type multi-scan
_exptl_absorpt_process_details 'SADABS (Sheldric, 1998a)'
_exptl_crystal_colour Yellow
_exptl_crystal_density_diffrn 2.279
_exptl_crystal_density_method 'not measured'
_exptl_crystal_description Needle
_exptl_crystal_F_000 780
_exptl_crystal_size_max 0.248
_exptl_crystal_size_mid 0.078
_exptl_crystal_size_min 0.072
_refine_diff_density_max 1.090
_refine_diff_density_min -1.447
_refine_diff_density_rms 0.181
_refine_ls_extinction_method none
_refine_ls_goodness_of_fit_ref 0.986
_refine_ls_hydrogen_treatment constr
_refine_ls_matrix_type full
_refine_ls_number_parameters 160
_refine_ls_number_reflns 7977
_refine_ls_number_restraints 0
_refine_ls_restrained_S_all 0.986
_refine_ls_R_factor_all 0.0566
_refine_ls_R_factor_gt 0.0318
_refine_ls_shift/su_max 0.001
_refine_ls_shift/su_mean 0.000
_refine_ls_structure_factor_coef Fsqd
_refine_ls_weighting_details 'calc w=1/[\s^2^(Fo^2^)+(0.0263P)^2^+0.0000P] where P=(Fo^2^+2Fc^2^)/3'
_refine_ls_weighting_scheme calc
_refine_ls_wR_factor_gt 0.0580
_refine_ls_wR_factor_ref 0.0645
_reflns_number_gt 5773
_reflns_number_total 7977
_reflns_threshold_expression >2sigma(I)
_cod_data_source_file c3ce40433a.cif
_cod_data_source_block 609h
_cod_depositor_comments
;
The following automatic conversions were performed:

'_symmetry_cell_setting' value 'Monoclinic' changed to 'monoclinic'
according to
/usr/data/users/saulius/automatic-downloads/retrospective/RSC/lib/dictionaries/cif_core.dic
dictionary named 'cif_core.dic' version 2.4.2 from 2011-04-26.

Automatic conversion script
Id: cif_fix_values 2281 2013-09-26 08:29:07Z andrius 
;
_cod_original_cell_volume 1206.40(2)
_cod_original_sg_symbol_H-M P21/n
_cod_original_formula_sum 'C22 H16 Br2 Cl2 Hg1 N6 O2'
_cod_database_code 7215160

loop_
_symmetry_equiv_pos_as_xyz
'x, y, z'
'-x+1/2, y+1/2, -z+1/2'
'-x, -y, -z'
'x-1/2, -y-1/2, z-1/2'

loop_
_atom_site_label
_atom_site_type_symbol
_atom_site_fract_x
_atom_site_fract_y
_atom_site_fract_z
_atom_site_U_iso_or_equiv
_atom_site_adp_type
_atom_site_occupancy
_atom_site_symmetry_multiplicity
_atom_site_calc_flag
_atom_site_refinement_flags
Hg1 Hg 0.0000 0.0000 0.0000 0.02087(3) Uani 1 2 d S
Br1 Br 0.538860(14) 0.25838(6) 0.258192(9) 0.02582(4) Uani 1 1 d .
Cl1 Cl -0.08584(3) 0.39261(14) 0.06175(2) 0.02419(9) Uani 1 1 d .
N3 N 0.44423(12) -0.0112(5) 0.13752(8) 0.0231(3) Uani 1 1 d .
H3A H 0.4259 0.1081 0.1695 0.028 Uiso 1 1 calc R
C4 C 0.28595(13) 0.0003(5) 0.11366(9) 0.0204(3) Uani 1 1 d .
C5 C 0.37909(12) -0.1274(6) 0.09696(9) 0.0216(3) Uani 1 1 d .
N1 N 0.27376(11) 0.1591(5) 0.16983(8) 0.0250(3) Uani 1 1 d .
C6 C 0.53769(13) -0.0611(5) 0.13390(9) 0.0198(3) Uani 1 1 d .
C7 C 0.59215(13) 0.0547(5) 0.18499(9) 0.0197(3) Uani 1 1 d .
C11 C 0.57963(13) -0.2150(5) 0.08202(9) 0.0233(4) Uani 1 1 d .
H11 H 0.5452 -0.2946 0.0477 0.028 Uiso 1 1 calc R
C3 C 0.21550(13) -0.0564(5) 0.07066(10) 0.0227(4) Uani 1 1 d .
H3 H 0.2267 -0.1685 0.0323 0.027 Uiso 1 1 calc R
C2 C 0.11902(13) 0.2029(6) 0.13996(9) 0.0240(4) Uani 1 1 d .
H2 H 0.0615 0.2767 0.1507 0.029 Uiso 1 1 calc R
C8 C 0.68520(14) 0.0213(5) 0.18409(11) 0.0242(4) Uani 1 1 d .
H8 H 0.7201 0.1010 0.2182 0.029 Uiso 1 1 calc R
C10 C 0.67287(13) -0.2500(6) 0.08141(10) 0.0262(4) Uani 1 1 d .
H10 H 0.7002 -0.3544 0.0466 0.031 Uiso 1 1 calc R
C9 C 0.72579(13) -0.1321(6) 0.13179(11) 0.0271(4) Uani 1 1 d .
H9 H 0.7881 -0.1557 0.1306 0.033 Uiso 1 1 calc R
N2 N 0.13158(12) 0.0485(4) 0.08386(9) 0.0236(3) Uani 1 1 d .
C1 C 0.18941(14) 0.2563(6) 0.18276(9) 0.0270(4) Uani 1 1 d .
H1 H 0.1777 0.3629 0.2216 0.032 Uiso 1 1 calc R
O1 O 0.38942(10) -0.3189(5) 0.05166(8) 0.0321(3) Uani 1 1 d .

loop_
_atom_site_aniso_label
_atom_site_aniso_U_11
_atom_site_aniso_U_22
_atom_site_aniso_U_33
_atom_site_aniso_U_23
_atom_site_aniso_U_13
_atom_site_aniso_U_12
Hg1 0.01786(4) 0.02033(4) 0.02440(5) -0.00537(4) -0.00136(3) 0.00370(4)
Br1 0.03123(10) 0.02513(9) 0.02114(8) -0.00334(8) 0.00255(7) -0.00202(8)
Cl1 0.02118(19) 0.02290(19) 0.0286(2) -0.00490(19) 0.00446(16) 0.00317(17)
N3 0.0188(6) 0.0311(8) 0.0194(6) -0.0036(6) -0.0004(5) 0.0036(6)
C4 0.0203(7) 0.0227(8) 0.0182(7) 0.0009(7) -0.0008(6) 0.0018(7)
C5 0.0192(8) 0.0251(9) 0.0205(8) 0.0014(7) -0.0008(6) 0.0018(7)
N1 0.0231(7) 0.0329(9) 0.0189(7) -0.0023(7) -0.0017(6) 0.0015(7)
C6 0.0195(7) 0.0206(8) 0.0195(7) 0.0019(6) 0.0000(6) 0.0007(6)
C7 0.0218(8) 0.0177(8) 0.0195(7) 0.0005(6) 0.0005(6) 0.0002(6)
C11 0.0228(8) 0.0275(9) 0.0195(7) 0.0002(7) 0.0021(6) -0.0002(7)
C3 0.0199(8) 0.0267(10) 0.0213(8) -0.0020(7) -0.0023(6) 0.0017(6)
C2 0.0220(8) 0.0279(10) 0.0221(8) -0.0007(8) 0.0013(6) 0.0026(7)
C8 0.0210(8) 0.0230(9) 0.0287(9) 0.0017(8) -0.0036(7) -0.0021(7)
C10 0.0239(9) 0.0281(9) 0.0269(9) 0.0006(8) 0.0066(7) 0.0030(8)
C9 0.0191(8) 0.0263(9) 0.0361(11) 0.0028(9) 0.0024(7) 0.0013(7)
N2 0.0206(7) 0.0273(9) 0.0230(7) -0.0025(6) -0.0003(6) 0.0013(6)
C1 0.0257(9) 0.0368(11) 0.0186(8) -0.0025(8) 0.0016(7) 0.0050(8)
O1 0.0244(7) 0.0421(10) 0.0296(7) -0.0133(7) -0.0023(6) 0.0046(6)

loop_
_atom_type_symbol
_atom_type_description
_atom_type_scat_dispersion_real
_atom_type_scat_dispersion_imag
_atom_type_scat_source
C C 0.0033 0.0016 'International Tables Vol C Tables 4.2.6.8 and 6.1.1.4'
H H 0.0000 0.0000 'International Tables Vol C Tables 4.2.6.8 and 6.1.1.4'
N N 0.0061 0.0033 'International Tables Vol C Tables 4.2.6.8 and 6.1.1.4'
O O 0.0106 0.0060 'International Tables Vol C Tables 4.2.6.8 and 6.1.1.4'
Cl Cl 0.1484 0.1585 'International Tables Vol C Tables 4.2.6.8 and 6.1.1.4'
Br Br -0.2901 2.4595 'International Tables Vol C Tables 4.2.6.8 and 6.1.1.4'
Hg Hg -2.3894 9.2266 'International Tables Vol C Tables 4.2.6.8 and 6.1.1.4'

loop_
_geom_angle_atom_site_label_1
_geom_angle_atom_site_label_2
_geom_angle_atom_site_label_3
_geom_angle
_geom_angle_site_symmetry_1
_geom_angle_site_symmetry_3
Cl1 Hg1 Cl1 180.00(3) 3 .
Cl1 Hg1 N2 89.42(4) 3 3
Cl1 Hg1 N2 90.58(4) . 3
Cl1 Hg1 N2 90.58(4) 3 .
Cl1 Hg1 N2 89.42(4) . .
N2 Hg1 N2 180.00(8) 3 .
Cl1 Hg1 Cl1 92.275(15) 3 3_565
Cl1 Hg1 Cl1 87.725(15) . 3_565
N2 Hg1 Cl1 94.92(4) 3 3_565
N2 Hg1 Cl1 85.08(4) . 3_565
Cl1 Hg1 Cl1 87.725(15) 3 1_545
Cl1 Hg1 Cl1 92.275(15) . 1_545
N2 Hg1 Cl1 85.08(4) 3 1_545
N2 Hg1 Cl1 94.92(4) . 1_545
Cl1 Hg1 Cl1 180.00(2) 3_565 1_545
Hg1 Cl1 Hg1 92.275(15) . 1_565
C5 N3 C6 128.23(17) . .
C5 N3 H3A 115.9 . .
C6 N3 H3A 115.9 . .
N1 C4 C3 122.21(18) . .
N1 C4 C5 118.97(17) . .
C3 C4 C5 118.82(17) . .
O1 C5 N3 126.62(18) . .
O1 C5 C4 120.19(17) . .
N3 C5 C4 113.18(17) . .
C1 N1 C4 116.18(17) . .
C11 C6 N3 123.44(18) . .
C11 C6 C7 118.15(18) . .
N3 C6 C7 118.41(17) . .
C8 C7 C6 121.63(18) . .
C8 C7 Br1 118.11(15) . .
C6 C7 Br1 120.26(15) . .
C10 C11 C6 120.11(19) . .
C10 C11 H11 119.9 . .
C6 C11 H11 119.9 . .
N2 C3 C4 120.84(18) . .
N2 C3 H3 119.6 . .
C4 C3 H3 119.6 . .
N2 C2 C1 121.73(18) . .
N2 C2 H2 119.1 . .
C1 C2 H2 119.1 . .
C7 C8 C9 119.34(19) . .
C7 C8 H8 120.3 . .
C9 C8 H8 120.3 . .
C9 C10 C11 121.16(19) . .
C9 C10 H10 119.4 . .
C11 C10 H10 119.4 . .
C10 C9 C8 119.61(18) . .
C10 C9 H9 120.2 . .
C8 C9 H9 120.2 . .
C2 N2 C3 117.12(18) . .
C2 N2 Hg1 120.83(13) . .
C3 N2 Hg1 121.87(13) . .
N1 C1 C2 121.90(18) . .
N1 C1 H1 119.0 . .
C2 C1 H1 119.0 . .

loop_
_geom_bond_atom_site_label_1
_geom_bond_atom_site_label_2
_geom_bond_distance
_geom_bond_site_symmetry_2
Hg1 Cl1 2.3770(5) 3
Hg1 Cl1 2.3770(5) .
Hg1 N2 2.6195(18) 3
Hg1 N2 2.6195(18) .
Hg1 Cl1 2.9824(5) 3_565
Hg1 Cl1 2.9825(5) 1_545
Br1 C7 1.9023(19) .
Cl1 Hg1 2.9825(5) 1_565
N3 C5 1.357(3) .
N3 C6 1.403(3) .
N3 H3A 0.8600 .
C4 N1 1.341(3) .
C4 C3 1.390(3) .
C4 C5 1.513(3) .
C5 O1 1.216(3) .
N1 C1 1.338(3) .
C6 C11 1.391(3) .
C6 C7 1.408(3) .
C7 C8 1.387(3) .
C11 C10 1.391(3) .
C11 H11 0.9300 .
C3 N2 1.341(3) .
C3 H3 0.9300 .
C2 N2 1.332(3) .
C2 C1 1.385(3) .
C2 H2 0.9300 .
C8 C9 1.388(3) .
C8 H8 0.9300 .
C10 C9 1.386(3) .
C10 H10 0.9300 .
C9 H9 0.9300 .
C1 H1 0.9300 .

loop_
_geom_torsion_atom_site_label_1
_geom_torsion_atom_site_label_2
_geom_torsion_atom_site_label_3
_geom_torsion_atom_site_label_4
_geom_torsion
_geom_torsion_site_symmetry_1
_geom_torsion_site_symmetry_4
N2 Hg1 Cl1 Hg1 -94.90(4) 3 1_565
N2 Hg1 Cl1 Hg1 85.10(4) . 1_565
Cl1 Hg1 Cl1 Hg1 0.0 3_565 1_565
Cl1 Hg1 Cl1 Hg1 180.0 1_545 1_565
C6 N3 C5 O1 5.5(4) . .
C6 N3 C5 C4 -175.69(18) . .
N1 C4 C5 O1 168.2(2) . .
C3 C4 C5 O1 -10.7(3) . .
N1 C4 C5 N3 -10.7(3) . .
C3 C4 C5 N3 170.37(18) . .
C3 C4 N1 C1 0.9(3) . .
C5 C4 N1 C1 -177.93(19) . .
C5 N3 C6 C11 7.2(3) . .
C5 N3 C6 C7 -173.7(2) . .
C11 C6 C7 C8 0.6(3) . .
N3 C6 C7 C8 -178.50(18) . .
C11 C6 C7 Br1 -178.65(14) . .
N3 C6 C7 Br1 2.2(2) . .
N3 C6 C11 C10 178.87(19) . .
C7 C6 C11 C10 -0.2(3) . .
N1 C4 C3 N2 0.3(3) . .
C5 C4 C3 N2 179.14(18) . .
C6 C7 C8 C9 -0.5(3) . .
Br1 C7 C8 C9 178.83(16) . .
C6 C11 C10 C9 -0.3(3) . .
C11 C10 C9 C8 0.5(3) . .
C7 C8 C9 C10 -0.1(3) . .
C1 C2 N2 C3 0.6(3) . .
C1 C2 N2 Hg1 -174.61(16) . .
C4 C3 N2 C2 -1.0(3) . .
C4 C3 N2 Hg1 174.10(14) . .
Cl1 Hg1 N2 C2 -168.85(15) 3 .
Cl1 Hg1 N2 C2 11.15(15) . .
Cl1 Hg1 N2 C2 98.92(15) 3_565 .
Cl1 Hg1 N2 C2 -81.08(15) 1_545 .
Cl1 Hg1 N2 C3 16.20(16) 3 .
Cl1 Hg1 N2 C3 -163.80(16) . .
Cl1 Hg1 N2 C3 -76.03(15) 3_565 .
Cl1 Hg1 N2 C3 103.97(15) 1_545 .
C4 N1 C1 C2 -1.4(3) . .
N2 C2 C1 N1 0.7(4) . .
